data_4339661
loop_
_publ_author_name
'Tidmarsh, Ian S.'
'Scales, Emma'
'Brearley, Paul R.'
'Wolowska, Joanna'
'Sorace, Lorenzo'
'Caneschi, Andrea'
'Laye, Rebecca H.'
'McInnes, Eric J. L.'

_publ_section_title
;
 Synthesis, structural, and magnetic studies on a redox family of
 tetrametallic vanadium clusters: {VIV4}, {VIII2VIV2}, and {VIII4}
 butterfly complexes.
;
_journal_issue 23
_journal_name_full 'Inorganic chemistry'
_journal_page_first 9743
_journal_page_last 9753
_journal_paper_doi 10.1021/ic7011183
_journal_volume 46
_journal_year 2007
_chemical_formula_sum 'C30 H46 O18 V4'
_chemical_formula_weight 898.43
_chemical_name_systematic
; 
 ? 
;
_space_group_IT_number 61
_symmetry_cell_setting orthorhombic
_symmetry_space_group_name_Hall '-P 2ac 2ab'
_symmetry_space_group_name_H-M 'P b c a'
_atom_sites_solution_hydrogens geom
_atom_sites_solution_primary direct
_atom_sites_solution_secondary difmap
_audit_creation_method SHELXL-97
_cell_angle_alpha 90.00
_cell_angle_beta 90.00
_cell_angle_gamma 90.00
_cell_formula_units_Z 4
_cell_length_a 15.6887(16)
_cell_length_b 13.5545(14)
_cell_length_c 17.3368(19)
_cell_measurement_reflns_used 1367
_cell_measurement_temperature 100(2)
_cell_measurement_theta_max 32.0278
_cell_measurement_theta_min 2.7822
_cell_volume 3686.7(7)
_computing_cell_refinement
;
CrysAlis RED, Oxford Diffraction Ltd.,
Version 1.171.12 beta (release 06.11.2003 CrysAlis171 VC++)
(compiled Nov  6 2003,09:43:27)
;
_computing_data_collection
;
CrysAlis CCD, Oxford Diffraction Ltd.,
Version 1.171.12 beta (release 06.11.2003 CrysAlis171 VC++)
(compiled Nov  6 2003,09:43:27)
;
_computing_data_reduction
;
CrysAlis RED, Oxford Diffraction Ltd.,
Version 1.171.12 beta (release 06.11.2003 CrysAlis171 VC++)
(compiled Nov  6 2003,09:43:27)
;
_computing_molecular_graphics 'Bruker SHELXTL'
_computing_publication_material 'Bruker SHELXTL'
_computing_structure_refinement 'SHELXL-97 (Sheldrick, 1997)'
_computing_structure_solution 'SHELXS-97 (Sheldrick, 1990)'
_diffrn_ambient_temperature 100(2)
_diffrn_detector_area_resol_mean 8.3367
_diffrn_measured_fraction_theta_full 0.986
_diffrn_measured_fraction_theta_max 0.986
_diffrn_measurement_device_type 'Oxford Diffraction XCalibur 2'
_diffrn_measurement_method 'phi and omega'
_diffrn_radiation_monochromator graphite
_diffrn_radiation_source 'Enhance (Mo) X-ray Source'
_diffrn_radiation_type MoK\a
_diffrn_radiation_wavelength 0.71073
_diffrn_reflns_av_R_equivalents 0.0933
_diffrn_reflns_av_sigmaI/netI 0.0831
_diffrn_reflns_limit_h_max 18
_diffrn_reflns_limit_h_min -18
_diffrn_reflns_limit_k_max 15
_diffrn_reflns_limit_k_min -15
_diffrn_reflns_limit_l_max 20
_diffrn_reflns_limit_l_min -16
_diffrn_reflns_number 22957
_diffrn_reflns_theta_full 24.71
_diffrn_reflns_theta_max 24.71
_diffrn_reflns_theta_min 3.00
_exptl_absorpt_coefficient_mu 1.059
_exptl_absorpt_correction_T_max 0.6792
_exptl_absorpt_correction_T_min 0.6524
_exptl_absorpt_correction_type muli-scan
_exptl_absorpt_process_details SADABS
_exptl_crystal_colour brown
_exptl_crystal_density_diffrn 1.619
_exptl_crystal_density_method 'not measured'
_exptl_crystal_description block
_exptl_crystal_F_000 1848
_exptl_crystal_size_max 0.44
_exptl_crystal_size_mid 0.41
_exptl_crystal_size_min 0.40
_refine_diff_density_max 0.688
_refine_diff_density_min -0.481
_refine_diff_density_rms 0.146
_refine_ls_extinction_method none
_refine_ls_goodness_of_fit_ref 0.989
_refine_ls_hydrogen_treatment constr
_refine_ls_matrix_type full
_refine_ls_number_parameters 240
_refine_ls_number_reflns 3096
_refine_ls_number_restraints 0
_refine_ls_restrained_S_all 0.989
_refine_ls_R_factor_all 0.0864
_refine_ls_R_factor_gt 0.0504
_refine_ls_shift/su_max 0.000
_refine_ls_shift/su_mean 0.000
_refine_ls_structure_factor_coef Fsqd
_refine_ls_weighting_details 'calc w=1/[\s^2^(Fo^2^)+(0.0722P)^2^+0.0000P] where P=(Fo^2^+2Fc^2^)/3'
_refine_ls_weighting_scheme calc
_refine_ls_wR_factor_gt 0.1093
_refine_ls_wR_factor_ref 0.1482
_reflns_number_gt 1942
_reflns_number_total 3096
_reflns_threshold_expression >2sigma(I)
_cod_data_source_file ic7011183-file006.cif
_cod_data_source_block oejlm70pbca
_cod_depositor_comments
;
The following automatic conversions were performed:

'_symmetry_cell_setting' value 'Orthorhombic' changed to
'orthorhombic' according to
/usr/data/users/saulius/automatic-downloads/retrospective/ACS/lib/dictionaries/cif_core.dic
dictionary named 'cif_core.dic' version 2.4.2 from 2011-04-26.

Automatic conversion script
Id: cif_fix_values 2281 2013-09-26 08:29:07Z andrius 
;
_cod_original_sg_symbol_H-M Pbca
_cod_database_code 4339661

loop_
_symmetry_equiv_pos_as_xyz
'x, y, z'
'-x+1/2, -y, z+1/2'
'-x, y+1/2, -z+1/2'
'x+1/2, -y+1/2, -z'
'-x, -y, -z'
'x-1/2, y, -z-1/2'
'x, -y-1/2, z-1/2'
'-x-1/2, y-1/2, z'

loop_
_atom_site_label
_atom_site_type_symbol
_atom_site_fract_x
_atom_site_fract_y
_atom_site_fract_z
_atom_site_U_iso_or_equiv
_atom_site_adp_type
_atom_site_occupancy
_atom_site_symmetry_multiplicity
_atom_site_calc_flag
_atom_site_refinement_flags
V1 V -0.06503(6) 0.44049(6) 0.35572(5) 0.0129(3) Uani 1 1 d .
V2 V 0.05377(5) 0.58479(6) 0.45925(5) 0.0113(3) Uani 1 1 d .
O1 O 0.0380(2) 0.4394(2) 0.28887(19) 0.0153(8) Uani 1 1 d .
O2 O -0.0602(2) 0.2937(2) 0.36061(18) 0.0135(8) Uani 1 1 d .
O3 O 0.1457(2) 0.5884(3) 0.38231(19) 0.0140(8) Uani 1 1 d .
O4 O 0.0527(2) 0.7300(2) 0.46042(18) 0.0137(8) Uani 1 1 d .
O5 O -0.0401(2) 0.5821(2) 0.38484(18) 0.0118(8) Uani 1 1 d .
O6 O 0.0358(2) 0.4327(2) 0.45486(18) 0.0112(8) Uani 1 1 d .
O7 O 0.1331(2) 0.5634(2) 0.54541(18) 0.0122(8) Uani 1 1 d .
O8 O -0.1380(2) 0.4563(3) 0.29236(19) 0.0181(9) Uani 1 1 d .
O9 O 0.2914(3) 0.3173(3) 0.5865(2) 0.0339(11) Uani 1 1 d .
H9 H 0.3248 0.2708 0.5868 0.051 Uiso 1 1 calc R
C1 C 0.0536(3) 0.2675(4) 0.2737(3) 0.0157(12) Uani 1 1 d .
H1 H 0.0843 0.2190 0.2480 0.019 Uiso 1 1 calc R
C2 C 0.0760(3) 0.3649(4) 0.2596(3) 0.0156(12) Uani 1 1 d .
C3 C 0.1515(3) 0.3876(4) 0.2104(3) 0.0221(14) Uani 1 1 d .
H3A H 0.1375 0.4398 0.1752 0.033 Uiso 1 1 calc R
H3B H 0.1674 0.3298 0.1818 0.033 Uiso 1 1 calc R
H3C H 0.1982 0.4078 0.2424 0.033 Uiso 1 1 calc R
C4 C -0.0106(3) 0.2362(4) 0.3229(3) 0.0163(13) Uani 1 1 d .
C5 C -0.0225(4) 0.1297(4) 0.3366(3) 0.0288(15) Uani 1 1 d .
H5A H 0.0074 0.1108 0.3825 0.043 Uiso 1 1 calc R
H5B H -0.0005 0.0933 0.2934 0.043 Uiso 1 1 calc R
H5C H -0.0821 0.1158 0.3426 0.043 Uiso 1 1 calc R
C6 C 0.1343(3) 0.7560(4) 0.3470(3) 0.0201(13) Uani 1 1 d .
H6 H 0.1488 0.8022 0.3095 0.024 Uiso 1 1 calc R
C7 C 0.1672(3) 0.6621(4) 0.3394(3) 0.0187(13) Uani 1 1 d .
C8 C 0.2353(4) 0.6428(5) 0.2811(3) 0.0316(16) Uani 1 1 d .
H8A H 0.2902 0.6510 0.3047 0.047 Uiso 1 1 calc R
H8B H 0.2295 0.6884 0.2391 0.047 Uiso 1 1 calc R
H8C H 0.2299 0.5766 0.2621 0.047 Uiso 1 1 calc R
C9 C 0.0812(3) 0.7865(4) 0.4064(3) 0.0189(13) Uani 1 1 d .
C10 C 0.0563(4) 0.8922(4) 0.4128(3) 0.0257(14) Uani 1 1 d .
H10A H -0.0046 0.8970 0.4176 0.039 Uiso 1 1 calc R
H10B H 0.0746 0.9270 0.3675 0.039 Uiso 1 1 calc R
H10C H 0.0827 0.9206 0.4575 0.039 Uiso 1 1 calc R
C11 C -0.1131(3) 0.6444(4) 0.3983(3) 0.0155(12) Uani 1 1 d .
H11A H -0.1506 0.6410 0.3539 0.019 Uiso 1 1 calc R
H11B H -0.0940 0.7122 0.4034 0.019 Uiso 1 1 calc R
C12 C 0.1093(3) 0.3699(4) 0.4554(3) 0.0140(12) Uani 1 1 d .
H12A H 0.1440 0.3840 0.4104 0.017 Uiso 1 1 calc R
H12B H 0.0910 0.3016 0.4522 0.017 Uiso 1 1 calc R
C13 C 0.1986(3) 0.4902(4) 0.5358(3) 0.0150(12) Uani 1 1 d .
H13A H 0.2373 0.4935 0.5794 0.018 Uiso 1 1 calc R
H13B H 0.2310 0.5054 0.4897 0.018 Uiso 1 1 calc R
C14 C 0.1636(3) 0.3842(4) 0.5292(3) 0.0134(12) Uani 1 1 d .
C15 C 0.2376(3) 0.3101(4) 0.5213(3) 0.0194(13) Uani 1 1 d .
H15A H 0.2151 0.2436 0.5173 0.023 Uiso 1 1 calc R
H15B H 0.2698 0.3242 0.4749 0.023 Uiso 1 1 calc R

loop_
_atom_site_aniso_label
_atom_site_aniso_U_11
_atom_site_aniso_U_22
_atom_site_aniso_U_33
_atom_site_aniso_U_23
_atom_site_aniso_U_13
_atom_site_aniso_U_12
V1 0.0123(5) 0.0132(5) 0.0133(5) -0.0017(4) 0.0005(4) 0.0005(4)
V2 0.0097(5) 0.0114(5) 0.0129(5) 0.0020(4) 0.0006(4) -0.0008(4)
O1 0.015(2) 0.015(2) 0.0159(19) -0.0002(16) 0.0021(16) 0.0018(16)
O2 0.0155(19) 0.0089(19) 0.0160(19) 0.0000(15) 0.0038(17) -0.0026(16)
O3 0.012(2) 0.014(2) 0.016(2) 0.0030(16) 0.0033(16) -0.0036(16)
O4 0.0124(18) 0.0119(19) 0.0170(19) 0.0009(16) 0.0021(17) -0.0037(16)
O5 0.0103(19) 0.0112(19) 0.0140(19) 0.0006(15) -0.0001(15) 0.0035(15)
O6 0.0090(18) 0.012(2) 0.0130(18) 0.0005(15) 0.0013(15) 0.0013(14)
O7 0.0106(18) 0.013(2) 0.0132(19) -0.0015(16) 0.0021(15) 0.0003(15)
O8 0.019(2) 0.018(2) 0.017(2) -0.0015(16) -0.0008(17) 0.0021(17)
O9 0.031(3) 0.042(3) 0.029(2) -0.009(2) -0.012(2) 0.021(2)
C1 0.019(3) 0.013(3) 0.016(3) -0.004(2) 0.000(3) 0.004(2)
C2 0.016(3) 0.017(3) 0.014(3) -0.003(2) -0.006(2) 0.005(3)
C3 0.018(3) 0.020(3) 0.029(3) 0.000(3) 0.002(3) 0.000(2)
C4 0.016(3) 0.015(3) 0.017(3) -0.003(2) -0.002(2) 0.001(2)
C5 0.034(4) 0.016(3) 0.036(4) -0.005(3) 0.006(3) 0.005(3)
C6 0.026(3) 0.016(3) 0.019(3) 0.005(2) -0.001(3) -0.007(3)
C7 0.016(3) 0.021(3) 0.020(3) -0.002(3) -0.001(3) -0.007(3)
C8 0.038(4) 0.030(4) 0.027(4) -0.003(3) 0.018(3) -0.005(3)
C9 0.019(3) 0.014(3) 0.023(3) 0.001(3) -0.010(3) -0.001(2)
C10 0.030(4) 0.017(3) 0.030(3) 0.005(3) -0.004(3) -0.002(3)
C11 0.016(3) 0.013(3) 0.018(3) 0.000(2) -0.001(2) 0.004(2)
C12 0.011(3) 0.013(3) 0.018(3) -0.003(2) 0.005(2) 0.004(2)
C13 0.010(3) 0.021(3) 0.013(3) 0.002(2) 0.000(2) 0.000(2)
C14 0.009(3) 0.015(3) 0.015(3) 0.005(2) 0.000(2) 0.004(2)
C15 0.014(3) 0.027(3) 0.017(3) -0.001(3) -0.002(2) 0.003(3)

loop_
_atom_type_symbol
_atom_type_description
_atom_type_scat_dispersion_real
_atom_type_scat_dispersion_imag
_atom_type_scat_source
C C 0.0033 0.0016 'International Tables Vol C Tables 4.2.6.8 and 6.1.1.4'
H H 0.0000 0.0000 'International Tables Vol C Tables 4.2.6.8 and 6.1.1.4'
O O 0.0106 0.0060 'International Tables Vol C Tables 4.2.6.8 and 6.1.1.4'
V V 0.3005 0.5294 'International Tables Vol C Tables 4.2.6.8 and 6.1.1.4'

loop_
_geom_angle_atom_site_label_1
_geom_angle_atom_site_label_2
_geom_angle_atom_site_label_3
_geom_angle
_geom_angle_site_symmetry_1
_geom_angle_site_symmetry_3
O8 V1 O1 100.51(16) . .
O8 V1 O2 100.95(16) . .
O1 V1 O2 89.22(14) . .
O8 V1 O7 101.96(16) . 5_566
O1 V1 O7 157.50(14) . 5_566
O2 V1 O7 87.58(13) . 5_566
O8 V1 O5 100.50(16) . .
O1 V1 O5 89.76(14) . .
O2 V1 O5 158.35(14) . .
O7 V1 O5 85.14(13) 5_566 .
O8 V1 O6 173.77(15) . .
O1 V1 O6 83.00(13) . .
O2 V1 O6 84.16(13) . .
O7 V1 O6 74.52(12) 5_566 .
O5 V1 O6 74.25(12) . .
O5 V2 O3 96.06(14) . .
O5 V2 O7 166.93(14) . .
O3 V2 O7 93.13(14) . .
O5 V2 O4 91.06(14) . .
O3 V2 O4 89.33(14) . .
O7 V2 O4 98.34(14) . .
O5 V2 O6 87.75(13) . 5_566
O3 V2 O6 173.53(14) . 5_566
O7 V2 O6 82.30(13) . 5_566
O4 V2 O6 95.84(13) . 5_566
O5 V2 O6 81.71(13) . .
O3 V2 O6 95.71(14) . .
O7 V2 O6 88.15(13) . .
O4 V2 O6 171.57(14) . .
O6 V2 O6 79.63(14) 5_566 .
C2 O1 V1 128.1(3) . .
C4 O2 V1 127.5(3) . .
C7 O3 V2 127.1(3) . .
C9 O4 V2 125.6(3) . .
C11 O5 V2 118.7(3) . .
C11 O5 V1 116.3(3) . .
V2 O5 V1 109.09(16) . .
C12 O6 V2 118.4(3) . 5_566
C12 O6 V2 118.7(3) . .
V2 O6 V2 100.37(14) 5_566 .
C12 O6 V1 125.1(3) . .
V2 O6 V1 94.29(12) 5_566 .
V2 O6 V1 94.24(12) . .
C13 O7 V2 117.8(3) . .
C13 O7 V1 117.3(3) . 5_566
V2 O7 V1 108.26(15) . 5_566
C15 O9 H9 109.5 . .
C4 C1 C2 125.7(5) . .
C4 C1 H1 117.1 . .
C2 C1 H1 117.1 . .
O1 C2 C1 124.2(5) . .
O1 C2 C3 115.8(5) . .
C1 C2 C3 119.9(5) . .
C2 C3 H3A 109.5 . .
C2 C3 H3B 109.5 . .
H3A C3 H3B 109.5 . .
C2 C3 H3C 109.5 . .
H3A C3 H3C 109.5 . .
H3B C3 H3C 109.5 . .
O2 C4 C1 124.7(5) . .
O2 C4 C5 115.9(5) . .
C1 C4 C5 119.3(5) . .
C4 C5 H5A 109.5 . .
C4 C5 H5B 109.5 . .
H5A C5 H5B 109.5 . .
C4 C5 H5C 109.5 . .
H5A C5 H5C 109.5 . .
H5B C5 H5C 109.5 . .
C7 C6 C9 124.8(5) . .
C7 C6 H6 117.6 . .
C9 C6 H6 117.6 . .
O3 C7 C6 124.1(5) . .
O3 C7 C8 116.2(5) . .
C6 C7 C8 119.6(5) . .
C7 C8 H8A 109.5 . .
C7 C8 H8B 109.5 . .
H8A C8 H8B 109.5 . .
C7 C8 H8C 109.5 . .
H8A C8 H8C 109.5 . .
H8B C8 H8C 109.5 . .
O4 C9 C6 124.8(5) . .
O4 C9 C10 115.2(5) . .
C6 C9 C10 120.0(5) . .
C9 C10 H10A 109.5 . .
C9 C10 H10B 109.5 . .
H10A C10 H10B 109.5 . .
C9 C10 H10C 109.5 . .
H10A C10 H10C 109.5 . .
H10B C10 H10C 109.5 . .
O5 C11 C14 113.2(4) . 5_566
O5 C11 H11A 108.9 . .
C14 C11 H11A 108.9 5_566 .
O5 C11 H11B 108.9 . .
C14 C11 H11B 108.9 5_566 .
H11A C11 H11B 107.7 . .
O6 C12 C14 111.9(4) . .
O6 C12 H12A 109.2 . .
C14 C12 H12A 109.2 . .
O6 C12 H12B 109.2 . .
C14 C12 H12B 109.2 . .
H12A C12 H12B 107.9 . .
O7 C13 C14 113.4(4) . .
O7 C13 H13A 108.9 . .
C14 C13 H13A 108.9 . .
O7 C13 H13B 108.9 . .
C14 C13 H13B 108.9 . .
H13A C13 H13B 107.7 . .
C11 C14 C15 107.3(4) 5_566 .
C11 C14 C13 111.0(4) 5_566 .
C15 C14 C13 110.2(4) . .
C11 C14 C12 111.1(4) 5_566 .
C15 C14 C12 105.0(4) . .
C13 C14 C12 112.0(4) . .
O9 C15 C14 109.5(4) . .
O9 C15 H15A 109.8 . .
C14 C15 H15A 109.8 . .
O9 C15 H15B 109.8 . .
C14 C15 H15B 109.8 . .
H15A C15 H15B 108.2 . .

loop_
_geom_bond_atom_site_label_1
_geom_bond_atom_site_label_2
_geom_bond_distance
_geom_bond_site_symmetry_2
V1 O8 1.601(3) .
V1 O1 1.989(3) .
V1 O2 1.992(3) .
V1 O7 2.021(3) 5_566
V1 O5 2.023(3) .
V1 O6 2.338(3) .
V2 O5 1.959(3) .
V2 O3 1.965(3) .
V2 O7 1.966(3) .
V2 O4 1.969(3) .
V2 O6 2.061(3) 5_566
V2 O6 2.082(3) .
O1 C2 1.278(6) .
O2 C4 1.280(6) .
O3 C7 1.290(6) .
O4 C9 1.290(6) .
O5 C11 1.441(6) .
O6 C12 1.433(6) .
O6 V2 2.061(3) 5_566
O7 C13 1.438(6) .
O7 V1 2.021(3) 5_566
O9 C15 1.414(6) .
O9 H9 0.8200 .
C1 C4 1.387(7) .
C1 C2 1.388(7) .
C1 H1 0.9300 .
C2 C3 1.491(7) .
C3 H3A 0.9600 .
C3 H3B 0.9600 .
C3 H3C 0.9600 .
C4 C5 1.475(8) .
C5 H5A 0.9600 .
C5 H5B 0.9600 .
C5 H5C 0.9600 .
C6 C7 1.379(7) .
C6 C9 1.388(7) .
C6 H6 0.9300 .
C7 C8 1.493(7) .
C8 H8A 0.9600 .
C8 H8B 0.9600 .
C8 H8C 0.9600 .
C9 C10 1.489(7) .
C10 H10A 0.9600 .
C10 H10B 0.9600 .
C10 H10C 0.9600 .
C11 C14 1.535(7) 5_566
C11 H11A 0.9700 .
C11 H11B 0.9700 .
C12 C14 1.550(7) .
C12 H12A 0.9700 .
C12 H12B 0.9700 .
C13 C14 1.542(7) .
C13 H13A 0.9700 .
C13 H13B 0.9700 .
C14 C11 1.535(7) 5_566
C14 C15 1.541(7) .
C15 H15A 0.9700 .
C15 H15B 0.9700 .

loop_
_geom_torsion_atom_site_label_1
_geom_torsion_atom_site_label_2
_geom_torsion_atom_site_label_3
_geom_torsion_atom_site_label_4
_geom_torsion
_geom_torsion_site_symmetry_1
_geom_torsion_site_symmetry_4
O8 V1 O1 C2 -94.0(4) . .
O2 V1 O1 C2 7.0(4) . .
O7 V1 O1 C2 88.7(5) 5_566 .
O5 V1 O1 C2 165.3(4) . .
O6 V1 O1 C2 91.2(4) . .
O8 V1 O2 C4 93.7(4) . .
O1 V1 O2 C4 -6.9(4) . .
O7 V1 O2 C4 -164.6(4) 5_566 .
O5 V1 O2 C4 -94.3(5) . .
O6 V1 O2 C4 -89.9(4) . .
O5 V2 O3 C7 72.9(4) . .
O7 V2 O3 C7 -116.4(4) . .
O4 V2 O3 C7 -18.1(4) . .
O6 V2 O3 C7 -161.2(11) 5_566 .
O6 V2 O3 C7 155.2(4) . .
O5 V2 O4 C9 -74.5(4) . .
O3 V2 O4 C9 21.5(4) . .
O7 V2 O4 C9 114.6(4) . .
O6 V2 O4 C9 -162.4(4) 5_566 .
O6 V2 O4 C9 -105.3(9) . .
O3 V2 O5 C11 -136.0(3) . .
O7 V2 O5 C11 89.6(7) . .
O4 V2 O5 C11 -46.6(3) . .
O6 V2 O5 C11 49.2(3) 5_566 .
O6 V2 O5 C11 129.1(3) . .
O3 V2 O5 V1 87.66(17) . .
O7 V2 O5 V1 -46.7(7) . .
O4 V2 O5 V1 177.10(16) . .
O6 V2 O5 V1 -87.10(16) 5_566 .
O6 V2 O5 V1 -7.25(15) . .
O8 V1 O5 C11 45.7(3) . .
O1 V1 O5 C11 146.3(3) . .
O2 V1 O5 C11 -126.4(4) . .
O7 V1 O5 C11 -55.6(3) 5_566 .
O6 V1 O5 C11 -130.9(3) . .
O8 V1 O5 V2 -176.81(17) . .
O1 V1 O5 V2 -76.16(17) . .
O2 V1 O5 V2 11.1(5) . .
O7 V1 O5 V2 81.90(17) 5_566 .
O6 V1 O5 V2 6.63(14) . .
O5 V2 O6 C12 140.2(3) . .
O3 V2 O6 C12 44.9(3) . .
O7 V2 O6 C12 -48.1(3) . .
O4 V2 O6 C12 171.4(8) . .
O6 V2 O6 C12 -130.6(4) 5_566 .
O5 V2 O6 V2 -89.22(15) . 5_566
O3 V2 O6 V2 175.47(14) . 5_566
O7 V2 O6 V2 82.51(14) . 5_566
O4 V2 O6 V2 -58.1(10) . 5_566
O6 V2 O6 V2 0.0 5_566 5_566
O5 V2 O6 V1 5.94(12) . .
O3 V2 O6 V1 -89.37(13) . .
O7 V2 O6 V1 177.67(12) . .
O4 V2 O6 V1 37.1(10) . .
O6 V2 O6 V1 95.16(14) 5_566 .
O8 V1 O6 C12 -168.7(13) . .
O1 V1 O6 C12 -44.0(4) . .
O2 V1 O6 C12 45.9(3) . .
O7 V1 O6 C12 135.0(4) 5_566 .
O5 V1 O6 C12 -135.7(4) . .
O8 V1 O6 V2 61.9(14) . 5_566
O1 V1 O6 V2 -173.43(14) . 5_566
O2 V1 O6 V2 -83.50(14) . 5_566
O7 V1 O6 V2 5.60(12) 5_566 5_566
O5 V1 O6 V2 94.84(14) . 5_566
O8 V1 O6 V2 -38.9(15) . .
O1 V1 O6 V2 85.82(14) . .
O2 V1 O6 V2 175.75(14) . .
O7 V1 O6 V2 -95.15(14) 5_566 .
O5 V1 O6 V2 -5.91(12) . .
O5 V2 O7 C13 88.4(7) . .
O3 V2 O7 C13 -46.2(3) . .
O4 V2 O7 C13 -136.0(3) . .
O6 V2 O7 C13 129.2(3) 5_566 .
O6 V2 O7 C13 49.4(3) . .
O5 V2 O7 V1 -47.6(7) . 5_566
O3 V2 O7 V1 177.79(16) . 5_566
O4 V2 O7 V1 88.01(16) . 5_566
O6 V2 O7 V1 -6.81(15) 5_566 5_566
O6 V2 O7 V1 -86.59(16) . 5_566
V1 O1 C2 C1 -4.0(7) . .
V1 O1 C2 C3 179.0(3) . .
C4 C1 C2 O1 -2.2(8) . .
C4 C1 C2 C3 174.7(5) . .
V1 O2 C4 C1 3.9(7) . .
V1 O2 C4 C5 -178.5(3) . .
C2 C1 C4 O2 2.2(9) . .
C2 C1 C4 C5 -175.3(5) . .
V2 O3 C7 C6 7.8(8) . .
V2 O3 C7 C8 -175.4(3) . .
C9 C6 C7 O3 7.3(9) . .
C9 C6 C7 C8 -169.4(5) . .
V2 O4 C9 C6 -15.4(7) . .
V2 O4 C9 C10 167.2(3) . .
C7 C6 C9 O4 -3.2(9) . .
C7 C6 C9 C10 174.1(5) . .
V2 O5 C11 C14 -65.4(5) . 5_566
V1 O5 C11 C14 67.9(5) . 5_566
V2 O6 C12 C14 -62.0(5) 5_566 .
V2 O6 C12 C14 59.9(5) . .
V1 O6 C12 C14 179.1(3) . .
V2 O7 C13 C14 -66.1(5) . .
V1 O7 C13 C14 66.0(5) 5_566 .
O7 C13 C14 C11 -59.7(5) . 5_566
O7 C13 C14 C15 -178.4(4) . .
O7 C13 C14 C12 65.1(5) . .
O6 C12 C14 C11 63.0(5) . 5_566
O6 C12 C14 C15 178.6(4) . .
O6 C12 C14 C13 -61.8(5) . .
C11 C14 C15 O9 -61.7(6) 5_566 .
C13 C14 C15 O9 59.3(6) . .
C12 C14 C15 O9 -179.9(4) . .
